data_7111770
loop_
_publ_author_name
'Georgiev, Ivan G.'
'Bu\<car, Dejan-Kre\<simir'
'MacGillivray, Leonard R.'

_publ_section_title
;
 Stereospecific and quantitative photodimerisation of terminal olefins in
 the solid state
;
_journal_issue 27
_journal_name_full 'Chemical Communications'
_journal_page_first 4956
_journal_page_last 4958
_journal_paper_doi 10.1039/c0cc01184c
_journal_volume 46
_journal_year 2010
_chemical_absolute_configuration unk
_chemical_formula_moiety 'C28 H28 Ag2 N4, 2(C2 F3 O2)'
_chemical_formula_sum 'C32 H28 Ag2 F6 N4 O4'
_chemical_formula_weight 862.32
_space_group_IT_number 19
_symmetry_cell_setting orthorhombic
_symmetry_space_group_name_Hall 'P 2ac 2ab'
_symmetry_space_group_name_H-M 'P 21 21 21'
_atom_sites_solution_hydrogens geom
_atom_sites_solution_primary heavy
_atom_sites_solution_secondary difmap
_audit_creation_date 2010-01-04T17:35:31-00:00
_audit_creation_method 'WinGX routine CIF_UPDATE'
_cell_angle_alpha 90
_cell_angle_beta 90
_cell_angle_gamma 90
_cell_formula_units_Z 4
_cell_length_a 13.4624(14)
_cell_length_b 15.2237(16)
_cell_length_c 16.9018(18)
_cell_measurement_reflns_used 12596
_cell_measurement_temperature 290(2)
_cell_measurement_theta_max 25.35
_cell_measurement_theta_min 1.00
_cell_volume 3464.0(6)
_computing_cell_refinement 'HKL Scalepack (Otwinowski & Minor, 1997)'
_computing_data_collection 'Collect (Nonius BV, 1997-2000)'
_computing_data_reduction 'HKL Denzo, Scalepack (Otwinowski & Minor, 1997)'
_computing_molecular_graphics 'Rastop (Valadon, 2004)'
_computing_publication_material 'WinGX (Farrugia, 1999)'
_computing_structure_refinement 'SHELXL (Sheldrick, 2008)'
_computing_structure_solution 'SHELXS (Sheldrick, 2008)'
_diffrn_ambient_temperature 290(2)
_diffrn_detector_area_resol_mean 9
_diffrn_measured_fraction_theta_full 0.997
_diffrn_measured_fraction_theta_max 0.997
_diffrn_measurement_device_type KappaCCD
_diffrn_measurement_method 'CCD phi and omega scans'
_diffrn_radiation_monochromator graphite
_diffrn_radiation_type MoK\a
_diffrn_radiation_wavelength 0.71073
_diffrn_reflns_av_R_equivalents 0.0279
_diffrn_reflns_av_unetI/netI 0.0247
_diffrn_reflns_limit_h_max 16
_diffrn_reflns_limit_h_min -16
_diffrn_reflns_limit_k_max 18
_diffrn_reflns_limit_k_min -18
_diffrn_reflns_limit_l_max 20
_diffrn_reflns_limit_l_min -19
_diffrn_reflns_number 21109
_diffrn_reflns_theta_full 25
_diffrn_reflns_theta_max 25
_diffrn_reflns_theta_min 2.93
_exptl_absorpt_coefficient_mu 1.204
_exptl_absorpt_correction_T_max 0.795
_exptl_absorpt_correction_T_min 0.685
_exptl_absorpt_correction_type multi-scan
_exptl_absorpt_process_details 'HKL Scalepack (Otwinowski & Minor, 1997)'
_exptl_crystal_colour colorless
_exptl_crystal_density_diffrn 1.653
_exptl_crystal_density_method 'not measured'
_exptl_crystal_description prism
_exptl_crystal_F_000 1712
_exptl_crystal_size_max 0.34
_exptl_crystal_size_mid 0.26
_exptl_crystal_size_min 0.2
_refine_diff_density_max 0.299
_refine_diff_density_min -0.362
_refine_diff_density_rms 0.049
_refine_ls_abs_structure_details 'Flack H D (1983), Acta Cryst. A39, 876-881'
_refine_ls_abs_structure_Flack -0.03(4)
_refine_ls_extinction_coef 0.0018(5)
_refine_ls_extinction_expression Fc^*^=kFc[1+0.001xFc^2^\l^3^/sin(2\q)]^-1/4^
_refine_ls_extinction_method SHELXL
_refine_ls_goodness_of_fit_ref 1.103
_refine_ls_hydrogen_treatment constr
_refine_ls_matrix_type full
_refine_ls_number_parameters 434
_refine_ls_number_reflns 6079
_refine_ls_number_restraints 121
_refine_ls_restrained_S_all 1.1
_refine_ls_R_factor_all 0.0755
_refine_ls_R_factor_gt 0.0475
_refine_ls_shift/su_max 0.001
_refine_ls_shift/su_mean 0
_refine_ls_structure_factor_coef Fsqd
_refine_ls_weighting_details 'calc w=1/[\s^2^(Fo^2^)+(0.0742P)^2^+0.4848P] where P=(Fo^2^+2Fc^2^)/3'
_refine_ls_weighting_scheme calc
_refine_ls_wR_factor_gt 0.1352
_refine_ls_wR_factor_ref 0.1476
_reflns_number_gt 3901
_reflns_number_total 6079
_reflns_threshold_expression >2\s(I)
_cod_data_source_file C0CC01184Csup1.cif
_cod_data_source_block 3b
_cod_database_code 7111770

loop_
_space_group_symop_operation_xyz
'x, y, z'
'-x+1/2, -y, z+1/2'
'-x, y+1/2, -z+1/2'
'x+1/2, -y+1/2, -z'

loop_
_atom_site_label
_atom_site_type_symbol
_atom_site_fract_x
_atom_site_fract_y
_atom_site_fract_z
_atom_site_U_iso_or_equiv
_atom_site_adp_type
_atom_site_occupancy
_atom_site_symmetry_multiplicity
_atom_site_calc_flag
_atom_site_refinement_flags
C1 C 0.4656(5) 0.9037(4) -0.0217(5) 0.1209(17) Uani 1 1 d U
C2 C 0.4669(5) 0.9365(5) -0.0949(5) 0.1273(19) Uani 1 1 d U
C3 C 0.5176(5) 0.8924(4) -0.1531(4) 0.1124(14) Uani 1 1 d U
C4 C 0.5666(5) 0.8156(4) -0.1323(5) 0.1146(15) Uani 1 1 d U
C5 C 0.5606(5) 0.7857(4) -0.0564(4) 0.1049(12) Uani 1 1 d U
C6 C 0.5155(6) 0.9275(6) -0.2354(5) 0.145(2) Uani 1 1 d DU
C7 C 0.5445(7) 0.8901(8) -0.2973(6) 0.165(3) Uani 1 1 d DU
C8 C 0.5628(4) 0.6621(4) 0.2645(4) 0.1056(13) Uani 1 1 d U
C9 C 0.5819(5) 0.6408(4) 0.3410(4) 0.1101(13) Uani 1 1 d U
C10 C 0.5694(5) 0.7006(4) 0.4020(5) 0.1087(13) Uani 1 1 d U
C11 C 0.5376(5) 0.7826(4) 0.3781(4) 0.1137(14) Uani 1 1 d U
C12 C 0.5193(5) 0.8001(4) 0.3014(4) 0.1072(14) Uani 1 1 d U
C13 C 0.5949(7) 0.6761(6) 0.4840(5) 0.144(2) Uani 1 1 d DU
C14 C 0.5761(12) 0.7212(9) 0.5451(7) 0.218(6) Uani 1 1 d DU
C15 C 0.2914(5) 0.7413(5) -0.0558(6) 0.1381(17) Uani 1 1 d U
C16 C 0.2828(5) 0.7654(6) -0.1314(6) 0.1419(16) Uani 1 1 d U
C17 C 0.3240(5) 0.7174(6) -0.1913(6) 0.1442(19) Uani 1 1 d U
C18 C 0.3720(7) 0.6390(7) -0.1655(7) 0.156(2) Uani 1 1 d U
C19 C 0.3768(6) 0.6192(6) -0.0870(6) 0.1427(18) Uani 1 1 d U
C20 C 0.3150(8) 0.7508(10) -0.2755(8) 0.190(3) Uani 1 1 d DU
C21 C 0.3466(15) 0.7068(12) -0.3330(10) 0.275(9) Uani 1 1 d DU
C22 C 0.3549(7) 0.5143(5) 0.2410(8) 0.160(2) Uani 1 1 d U
C23 C 0.3518(7) 0.4928(6) 0.3195(8) 0.163(2) Uani 1 1 d U
C24 C 0.3242(5) 0.5500(5) 0.3759(7) 0.1426(19) Uani 1 1 d U
C25 C 0.3012(5) 0.6371(5) 0.3509(6) 0.1383(15) Uani 1 1 d U
C26 C 0.3059(5) 0.6551(5) 0.2711(6) 0.1360(18) Uani 1 1 d U
C27 C 0.3160(8) 0.5231(9) 0.4594(9) 0.183(3) Uani 1 1 d DU
C28 C 0.2821(14) 0.5641(13) 0.5170(10) 0.258(7) Uani 1 1 d DU
C29 C 0.5549(6) 0.5362(4) 0.0589(5) 0.1205(18) Uani 1 1 d U
C30 C 0.6464(6) 0.4798(5) 0.0398(5) 0.1255(14) Uani 1 1 d U
C31 C 0.3050(5) 0.8781(4) 0.1641(4) 0.1020(13) Uani 1 1 d U
C32 C 0.2154(6) 0.9208(4) 0.2021(5) 0.1267(13) Uani 1 1 d U
H1 H 0.4314 0.9352 0.0168 0.145 Uiso 1 1 calc R
H2 H 0.4339 0.9887 -0.1063 0.153 Uiso 1 1 calc R
H4 H 0.6031 0.7847 -0.1698 0.137 Uiso 1 1 calc R
H5 H 0.593 0.7337 -0.0437 0.126 Uiso 1 1 calc R
H6 H 0.4897 0.9838 -0.2415 0.174 Uiso 1 1 calc R
H7A H 0.5711 0.8338 -0.2948 0.198 Uiso 1 1 calc R
H7B H 0.5395 0.9187 -0.3458 0.198 Uiso 1 1 calc R
H8 H 0.5716 0.6196 0.2255 0.127 Uiso 1 1 calc R
H9 H 0.6039 0.5844 0.3528 0.132 Uiso 1 1 calc R
H11 H 0.5287 0.8266 0.4157 0.136 Uiso 1 1 calc R
H12 H 0.4964 0.8558 0.2883 0.129 Uiso 1 1 calc R
H13 H 0.6277 0.623 0.4914 0.173 Uiso 1 1 calc R
H14A H 0.5434 0.7748 0.5404 0.262 Uiso 1 1 calc R
H14B H 0.5949 0.7008 0.5948 0.262 Uiso 1 1 calc R
H15 H 0.2639 0.7784 -0.0179 0.166 Uiso 1 1 calc R
H16 H 0.2477 0.8162 -0.1436 0.17 Uiso 1 1 calc R
H18 H 0.4002 0.6011 -0.2024 0.187 Uiso 1 1 calc R
H19 H 0.4103 0.5685 -0.0721 0.171 Uiso 1 1 calc R
H20 H 0.2853 0.805 -0.2848 0.228 Uiso 1 1 calc R
H21A H 0.3764 0.6525 -0.3243 0.33 Uiso 1 1 calc R
H21B H 0.3404 0.7284 -0.3842 0.33 Uiso 1 1 calc R
H22 H 0.3738 0.4723 0.204 0.192 Uiso 1 1 calc R
H23 H 0.3697 0.4362 0.3345 0.195 Uiso 1 1 calc R
H25 H 0.2836 0.6803 0.3872 0.166 Uiso 1 1 calc R
H26 H 0.2909 0.7117 0.2541 0.163 Uiso 1 1 calc R
H27 H 0.3396 0.4671 0.4706 0.22 Uiso 1 1 calc R
H28A H 0.2571 0.6206 0.5102 0.31 Uiso 1 1 calc R
H28B H 0.2817 0.5383 0.5669 0.31 Uiso 1 1 calc R
N1 N 0.5106(4) 0.8273(3) 0.0008(3) 0.1133(10) Uani 1 1 d U
N2 N 0.5318(4) 0.7423(3) 0.2434(3) 0.1126(10) Uani 1 1 d U
N3 N 0.3361(5) 0.6685(4) -0.0302(5) 0.1342(12) Uani 1 1 d U
N4 N 0.3309(4) 0.5952(4) 0.2171(5) 0.1368(13) Uani 1 1 d U
O1 O 0.5728(5) 0.6127(3) 0.0685(4) 0.1477(17) Uani 1 1 d U
O2 O 0.4794(4) 0.4958(4) 0.0626(6) 0.197(4) Uani 1 1 d U
O3 O 0.3806(3) 0.9210(3) 0.1644(4) 0.1304(15) Uani 1 1 d U
O4 O 0.2899(4) 0.8053(3) 0.1373(4) 0.1417(17) Uani 1 1 d U
F1 F 0.6640(6) 0.4216(5) 0.0929(5) 0.245(3) Uani 1 1 d U
F2 F 0.6293(6) 0.4229(5) -0.0164(5) 0.223(2) Uani 1 1 d U
F3 F 0.7242(4) 0.5183(4) 0.0226(6) 0.230(3) Uani 1 1 d U
F4 F 0.1343(4) 0.9143(5) 0.1553(5) 0.203(2) Uani 1 1 d U
F5 F 0.1859(5) 0.8774(5) 0.2649(4) 0.201(2) Uani 1 1 d U
F6 F 0.2249(4) 0.9995(3) 0.2221(5) 0.207(3) Uani 1 1 d U
Ag1 Ag 0.50133(5) 0.77711(4) 0.12011(3) 0.1310(3) Uani 1 1 d U
Ag2 Ag 0.35159(6) 0.63070(5) 0.09278(5) 0.1591(3) Uani 1 1 d U

loop_
_atom_site_aniso_label
_atom_site_aniso_U_11
_atom_site_aniso_U_22
_atom_site_aniso_U_33
_atom_site_aniso_U_23
_atom_site_aniso_U_13
_atom_site_aniso_U_12
C1 0.124(5) 0.091(3) 0.148(3) 0.008(2) 0.009(4) 0.016(3)
C2 0.120(5) 0.102(4) 0.160(3) 0.025(3) 0.011(4) 0.022(3)
C3 0.091(4) 0.105(3) 0.141(3) 0.019(2) -0.003(3) 0.000(2)
C4 0.111(4) 0.093(3) 0.140(2) 0.010(3) 0.011(4) 0.004(2)
C5 0.094(3) 0.086(3) 0.1347(19) 0.004(2) -0.006(3) 0.004(2)
C6 0.124(5) 0.157(6) 0.154(3) 0.044(4) 0.007(5) 0.013(5)
C7 0.144(7) 0.209(10) 0.142(3) 0.033(5) 0.003(5) 0.004(6)
C8 0.098(3) 0.082(2) 0.136(2) -0.0019(18) 0.013(3) 0.008(3)
C9 0.106(4) 0.080(2) 0.143(2) 0.0087(18) 0.009(4) 0.007(3)
C10 0.103(4) 0.090(2) 0.133(2) 0.0061(18) 0.000(3) -0.009(3)
C11 0.121(4) 0.085(2) 0.1351(14) -0.007(2) 0.004(4) 0.001(3)
C12 0.107(4) 0.077(2) 0.1376(13) 0.0012(18) 0.007(4) 0.006(3)
C13 0.155(6) 0.137(5) 0.141(3) 0.018(3) -0.018(5) -0.013(5)
C14 0.293(15) 0.222(12) 0.139(3) -0.015(6) -0.047(9) 0.031(12)
C15 0.097(4) 0.116(4) 0.202(3) -0.035(3) -0.010(5) 0.007(3)
C16 0.094(4) 0.121(4) 0.210(4) -0.020(3) -0.013(5) 0.002(3)
C17 0.085(4) 0.150(5) 0.198(4) -0.026(4) -0.008(4) -0.016(3)
C18 0.126(6) 0.147(5) 0.1958(17) -0.037(5) 0.024(6) 0.012(4)
C19 0.110(5) 0.119(4) 0.1990(15) -0.036(4) 0.011(5) 0.007(3)
C20 0.132(7) 0.236(10) 0.202(4) -0.010(6) -0.027(6) -0.004(7)
C21 0.33(2) 0.30(2) 0.199(5) -0.023(11) 0.013(14) 0.016(18)
C22 0.135(6) 0.102(3) 0.243(4) 0.010(3) 0.024(7) 0.014(4)
C23 0.130(6) 0.110(4) 0.249(5) 0.028(4) -0.015(7) 0.013(5)
C24 0.089(4) 0.123(3) 0.216(4) 0.034(3) -0.013(5) -0.013(3)
C25 0.102(4) 0.119(3) 0.1940(19) 0.014(3) -0.003(5) 0.005(4)
C26 0.108(4) 0.103(3) 0.197(2) 0.016(3) 0.020(5) 0.013(4)
C27 0.134(7) 0.190(8) 0.226(5) 0.065(5) -0.021(8) -0.016(6)
C28 0.28(2) 0.285(16) 0.206(7) -0.002(10) -0.015(11) -0.084(14)
C29 0.127(2) 0.090(2) 0.144(5) 0.019(3) 0.021(4) 0.0010(16)
C30 0.118(3) 0.100(3) 0.159(5) 0.004(2) 0.012(4) -0.0014(18)
C31 0.1118(19) 0.075(2) 0.119(4) 0.006(2) 0.007(2) 0.0079(15)
C32 0.115(2) 0.092(3) 0.174(4) -0.015(3) 0.022(2) 0.003(3)
N1 0.114(3) 0.103(2) 0.1232(13) -0.0012(16) -0.017(2) 0.0197(15)
N2 0.127(3) 0.0859(19) 0.1249(11) 0.0098(11) 0.0295(16) 0.0115(19)
N3 0.113(4) 0.102(3) 0.1874(13) -0.0285(15) 0.0091(19) -0.001(2)
N4 0.101(3) 0.103(2) 0.2058(15) 0.0069(17) 0.014(3) 0.004(2)
O1 0.184(4) 0.094(2) 0.165(5) -0.010(3) -0.001(4) 0.006(2)
O2 0.118(3) 0.120(3) 0.353(11) 0.053(5) 0.031(5) 0.002(2)
O3 0.107(2) 0.094(2) 0.190(5) -0.009(3) 0.013(3) 0.0065(17)
O4 0.143(3) 0.080(2) 0.202(5) -0.021(2) 0.014(3) 0.0086(19)
F1 0.216(6) 0.241(7) 0.277(5) 0.111(5) 0.016(5) 0.098(5)
F2 0.236(6) 0.174(5) 0.260(5) -0.096(4) 0.037(5) 0.000(4)
F3 0.125(3) 0.178(5) 0.388(10) -0.009(4) 0.062(5) -0.024(3)
F4 0.116(3) 0.223(6) 0.268(5) -0.046(4) -0.014(3) 0.035(3)
F5 0.214(5) 0.197(4) 0.192(4) -0.003(4) 0.094(3) -0.007(4)
F6 0.162(4) 0.111(2) 0.348(8) -0.078(3) 0.067(4) 0.000(3)
Ag1 0.1382(4) 0.1199(4) 0.1348(4) 0.0142(3) -0.0013(4) -0.0094(3)
Ag2 0.1405(5) 0.1416(5) 0.1951(7) -0.0093(5) 0.0100(5) -0.0182(4)

loop_
_atom_type_symbol
_atom_type_description
_atom_type_scat_dispersion_real
_atom_type_scat_dispersion_imag
_atom_type_scat_source
C C 0.0033 0.0016 'International Tables Vol C Tables 4.2.6.8 and 6.1.1.4'
H H 0 0 'International Tables Vol C Tables 4.2.6.8 and 6.1.1.4'
N N 0.0061 0.0033 'International Tables Vol C Tables 4.2.6.8 and 6.1.1.4'
O O 0.0106 0.006 'International Tables Vol C Tables 4.2.6.8 and 6.1.1.4'
F F 0.0171 0.0103 'International Tables Vol C Tables 4.2.6.8 and 6.1.1.4'
Ag Ag -0.8971 1.1015 'International Tables Vol C Tables 4.2.6.8 and 6.1.1.4'

loop_
_geom_angle_atom_site_label_1
_geom_angle_atom_site_label_2
_geom_angle_atom_site_label_3
_geom_angle
C1 C2 C3 119.2(6)
C1 C2 H2 120.4
C1 N1 Ag1 122.4(5)
C2 C1 H1 117.6
C2 C1 N1 124.8(7)
C2 C3 C4 117.8(7)
C2 C3 C6 119.0(6)
C3 C2 H2 120.4
C3 C4 H4 120.3
C3 C6 H6 116.2
C4 C3 C6 123.2(7)
C4 C5 H5 118.2
C5 C4 C3 119.4(7)
C5 C4 H4 120.3
C5 N1 Ag1 122.5(4)
C5 N1 C1 115.1(6)
C6 C7 H7A 120
C6 C7 H7B 120
C7 C6 C3 127.6(9)
C7 C6 H6 116.2
C8 C9 C10 122.0(6)
C8 C9 H9 119
C8 N2 Ag1 122.2(5)
C9 C10 C11 114.5(7)
C9 C10 C13 120.4(6)
C9 C8 H8 119
C10 C11 H11 119.5
C10 C13 H13 117.1
C10 C9 H9 119
C11 C10 C13 125.0(7)
C11 C12 H12 118.1
C12 C11 C10 121.1(7)
C12 C11 H11 119.5
C12 N2 Ag1 121.2(4)
C12 N2 C8 116.5(6)
C13 C14 H14A 120
C13 C14 H14B 120
C14 C13 C10 125.7(10)
C14 C13 H13 117.1
C15 C16 C17 121.9(9)
C15 C16 H16 119.1
C15 N3 Ag2 125.2(6)
C15 N3 C19 114.7(9)
C16 C15 H15 117.3
C16 C17 C18 113.9(10)
C16 C17 C20 119.0(10)
C17 C16 H16 119.1
C17 C18 H18 119.9
C17 C20 H20 119.3
C18 C17 C20 127.1(10)
C18 C19 H19 118.1
C19 C18 C17 120.3(9)
C19 C18 H18 119.9
C19 N3 Ag2 120.1(6)
C20 C21 H21A 120
C20 C21 H21B 120
C21 C20 C17 121.4(15)
C21 C20 H20 119.3
C22 C23 H23 118.6
C22 N4 Ag2 119.2(7)
C23 C22 H22 119.8
C23 C24 C25 116.9(10)
C23 C24 C27 121.3(9)
C24 C23 C22 122.8(9)
C24 C23 H23 118.6
C24 C25 H25 121.1
C24 C27 H27 115.2
C25 C24 C27 121.8(10)
C25 C26 H26 118.5
C26 C25 C24 117.7(9)
C26 C25 H25 121.1
C26 N4 Ag2 121.3(5)
C26 N4 C22 119.0(9)
C27 C28 H28A 120
C27 C28 H28B 120
C28 C27 C24 129.6(15)
C28 C27 H27 115.2
H7A C7 H7B 120
H14A C14 H14B 120
H21A C21 H21B 120
H28A C28 H28B 120
N1 Ag1 Ag2 98.97(15)
N1 Ag1 N2 164.5(2)
N1 C1 H1 117.6
N1 C5 C4 123.5(6)
N1 C5 H5 118.2
N2 Ag1 Ag2 95.24(14)
N2 C12 C11 123.9(6)
N2 C12 H12 118.1
N2 C8 C9 122.0(6)
N2 C8 H8 119
N3 Ag2 Ag1 90.86(15)
N3 Ag2 N4 167.1(2)
N3 C15 C16 125.4(8)
N3 C15 H15 117.3
N3 C19 C18 123.9(9)
N3 C19 H19 118.1
N4 Ag2 Ag1 96.89(16)
N4 C22 C23 120.5(10)
N4 C22 H22 119.8
N4 C26 C25 123.0(8)
N4 C26 H26 118.5
O1 C29 C30 114.2(7)
O2 C29 C30 114.0(6)
O2 C29 O1 131.8(8)
O3 C31 C32 115.9(5)
O3 C31 O4 129.5(6)
O4 C31 C32 114.7(6)
F1 C30 C29 112.7(7)
F1 C30 F2 94.8(7)
F2 C30 C29 112.5(7)
F3 C30 C29 117.7(6)
F3 C30 F1 109.6(8)
F3 C30 F2 107.0(8)
F4 C32 C31 111.3(7)
F5 C32 C31 111.6(6)
F5 C32 F4 101.0(7)
F6 C32 C31 116.4(6)
F6 C32 F4 108.1(7)
F6 C32 F5 107.2(8)

loop_
_geom_bond_atom_site_label_1
_geom_bond_atom_site_label_2
_geom_bond_distance
C1 H1 0.93
C2 C1 1.334(11)
C2 C3 1.373(10)
C2 H2 0.93
C3 C4 1.388(9)
C3 C6 1.490(11)
C4 C5 1.364(10)
C4 H4 0.93
C5 H5 0.93
C6 H6 0.93
C7 C6 1.254(11)
C7 H7A 0.93
C7 H7B 0.93
C8 C9 1.357(9)
C8 H8 0.93
C9 H9 0.93
C10 C11 1.381(9)
C10 C13 1.476(11)
C10 C9 1.385(9)
C11 C12 1.346(9)
C11 H11 0.93
C12 H12 0.93
C13 H13 0.93
C14 C13 1.266(12)
C14 H14A 0.93
C14 H14B 0.93
C15 H15 0.93
C16 C15 1.333(12)
C16 C17 1.366(12)
C16 H16 0.93
C17 C18 1.427(13)
C17 C20 1.517(15)
C18 C19 1.361(13)
C18 H18 0.93
C19 H19 0.93
C20 C21 1.254(12)
C20 H20 0.93
C21 H21A 0.93
C21 H21B 0.93
C22 H22 0.93
C23 C22 1.367(15)
C23 C24 1.343(14)
C23 H23 0.93
C25 C24 1.426(11)
C25 C26 1.378(12)
C25 H25 0.93
C26 H26 0.93
C27 C24 1.473(16)
C27 H27 0.93
C28 C27 1.244(14)
C28 H28A 0.93
C28 H28B 0.93
C29 C30 1.535(11)
C29 O1 1.199(8)
C29 O2 1.190(9)
C30 F2 1.306(10)
C30 F3 1.235(9)
C31 C32 1.514(9)
C31 O4 1.213(7)
C32 F4 1.352(10)
N1 C1 1.367(8)
N1 C5 1.336(8)
N2 C12 1.328(8)
N2 C8 1.339(8)
N3 C15 1.335(10)
N3 C19 1.336(10)
N4 C22 1.335(10)
N4 C26 1.333(10)
O3 C31 1.210(7)
F1 C30 1.284(9)
F5 C32 1.312(9)
F6 C32 1.252(8)
Ag1 Ag2 3.0406(10)
Ag1 N1 2.160(5)
Ag1 N2 2.189(6)
Ag2 N3 2.167(8)
Ag2 N4 2.188(8)
